data_7201665
loop_
_publ_author_name
'Wood, Peter A.'
'Forgan, Ross S.'
'Lennie, Alistair R.'
'Parsons, Simon'
'Pidcock, Elna'
'Tasker, Peter A.'
'Warren, John E.'

_publ_section_title
;
 The effect of pressure and substituents on the size of
 pseudo-macrocyclic cavities in salicylaldoxime ligands
;
_journal_issue 2
_journal_name_full CrystEngComm
_journal_page_first 239
_journal_paper_doi 10.1039/b712397c
_journal_volume 10
_journal_year 2008
_chemical_formula_moiety 'C8 H9 N1 O3'
_chemical_formula_sum 'C8 H9 N O3'
_chemical_formula_weight 167.16
_space_group_IT_number 61
_symmetry_cell_setting orthorhombic
_symmetry_space_group_name_Hall '-P 2ac 2ab'
_symmetry_space_group_name_H-M 'P b c a'
_atom_sites_solution_hydrogens geom
_atom_sites_solution_primary direct
_audit_creation_date 06-10-12
_audit_creation_method CRYSTALS_ver_12.84
_cell_angle_alpha 90
_cell_angle_beta 90
_cell_angle_gamma 90
_cell_formula_units_Z 8
_cell_length_a 12.1340(13)
_cell_length_b 6.9421(11)
_cell_length_c 14.8065(13)
_cell_measurement_reflns_used 2511
_cell_measurement_temperature 298
_cell_measurement_theta_max 18
_cell_measurement_theta_min 2
_cell_volume 1247.2(3)
_computing_cell_refinement 'SAINT (Siemens ,1995)'
_computing_data_collection 'SMART (Siemens, 1993)'
_computing_data_reduction 'SAINT (Siemens ,1995)'
_computing_molecular_graphics 'CAMERON (Watkin et al., 1996)'
_computing_publication_material 'CRYSTALS (Betteridge et al., 2003)'
_computing_structure_refinement 'CRYSTALS (Betteridge et al., 2003)'
_computing_structure_solution 'Model taken from ambient pressure structure'
_diffrn_ambient_pressure 5300000
_diffrn_ambient_temperature 298
_diffrn_measured_fraction_theta_full 0.847
_diffrn_measured_fraction_theta_max 0.804
_diffrn_measurement_device_type 'Bruker-Nonius Apex II CCD'
_diffrn_measurement_method '\f & \w scans'
_diffrn_radiation_monochromator silicon
_diffrn_radiation_type synchrotron
_diffrn_radiation_wavelength 0.48720
_diffrn_reflns_av_R_equivalents 0.111
_diffrn_reflns_limit_h_max 14
_diffrn_reflns_limit_h_min -14
_diffrn_reflns_limit_k_max 6
_diffrn_reflns_limit_k_min -7
_diffrn_reflns_limit_l_max 18
_diffrn_reflns_limit_l_min -18
_diffrn_reflns_number 11069
_diffrn_reflns_theta_full 13.312
_diffrn_reflns_theta_max 17.749
_diffrn_reflns_theta_min 2.209
_diffrn_standards_number 0
_exptl_absorpt_coefficient_mu 0.138
_exptl_absorpt_correction_T_max 0.99
_exptl_absorpt_correction_T_min 0.30
_exptl_absorpt_correction_type multi-scan
_exptl_absorpt_process_details 'SADABS version 2004/1'
_exptl_crystal_colour yellow
_exptl_crystal_density_diffrn 1.780
_exptl_crystal_description block
_exptl_crystal_F_000 704
_exptl_crystal_recrystallization_method 'Recrystallisation by evaporation of chloroform solution'
_exptl_crystal_size_max 0.16
_exptl_crystal_size_mid 0.14
_exptl_crystal_size_min 0.08
_refine_diff_density_max 0.24
_refine_diff_density_min -0.24
_refine_ls_extinction_coef 1010(150)
_refine_ls_extinction_method 'Larson (1970), Equation 22'
_refine_ls_goodness_of_fit_ref 0.8503
_refine_ls_hydrogen_treatment mixed
_refine_ls_matrix_type full
_refine_ls_number_parameters 116
_refine_ls_number_reflns 1029
_refine_ls_number_restraints 149
_refine_ls_R_factor_all 0.0696
_refine_ls_R_factor_gt 0.0476
_refine_ls_shift/su_max 0.000232
_refine_ls_structure_factor_coef Fsqd
_refine_ls_weighting_details
;
Method, part 1, Chebychev polynomial, (Watkin, 1994, Prince, 1982)
[weight] = 1.0/[A~0~*T~0~(x)+A~1~*T~1~(x) ... +A~n-1~]*T~n-1~(x)]
where A~i~ are the Chebychev coefficients listed below and x= Fcalc/Fmax
Method = Robust Weighting (Prince, 1982)
W = [weight] * [1-(deltaF/6*sigmaF)^2^]^2^
A~i~ are:
87.1 137. 83.3 33.6 8.95
;
_refine_ls_weighting_scheme calc
_refine_ls_wR_factor_all 0.1436
_refine_ls_wR_factor_gt 0.1230
_refine_ls_wR_factor_ref 0.1436
_reflns_limit_h_max 14
_reflns_limit_h_min 0
_reflns_limit_k_max 7
_reflns_limit_k_min 0
_reflns_limit_l_max 18
_reflns_limit_l_min 0
_reflns_number_gt 737
_reflns_number_total 1033
_reflns_threshold_expression I>2.0\s(I)
_oxford_diffrn_Wilson_B_factor 0.00
_oxford_diffrn_Wilson_scale 0.00
_oxford_refine_ls_scale 1.149(16)
_cod_data_source_file B712397C.txt
_cod_data_source_block MeO53kbar
_cod_depositor_comments
;
The following automatic conversions were performed:
'_symmetry_cell_setting' value 'Orthorhombic' changed to 'orthorhombic'
according to '/home/saulius/struct/CIF-dictionaries/cif_core.dic'
dictionary named 'cif_core.dic' version 2.4.1 from 2010-06-29.

Automatic conversion script
Id: cif_fix_enum 1527 2010-12-29 10:47:43Z saulius 
;
_cod_original_formula_sum 'C8 H9 N1 O3'
_cod_database_code 7201665

loop_
_symmetry_equiv_pos_as_xyz
x,y,z
-x,-y,-z
-x+1/2,y+1/2,z
x+1/2,-y+1/2,-z
x,-y+1/2,z+1/2
-x,y+1/2,-z+1/2
-x+1/2,-y,z+1/2
x+1/2,y,-z+1/2

loop_
_atom_site_label
_atom_site_type_symbol
_atom_site_fract_x
_atom_site_fract_y
_atom_site_fract_z
_atom_site_U_iso_or_equiv
_atom_site_occupancy
_atom_site_adp_type
_atom_site_refinement_flags_posn
_atom_site_refinement_flags_adp
_atom_site_refinement_flags_occupancy
_atom_site_disorder_assembly
_atom_site_disorder_group
_atom_site_attached_hydrogens
O1 O 0.48842(16) -0.0289(4) 0.68171(11) 0.0295 1.0000 Uani D . . . . .
N2 N 0.52956(17) 0.0982(4) 0.61777(12) 0.0224 1.0000 Uani . . . . . .
C3 C 0.56536(19) 0.2552(4) 0.64939(14) 0.0221 1.0000 Uani . . . . . .
C4 C 0.60283(18) 0.4030(4) 0.58734(14) 0.0224 1.0000 Uani . . . . . .
C5 C 0.61191(18) 0.3644(4) 0.49527(15) 0.0196 1.0000 Uani . . . . . .
O5 O 0.59512(14) 0.1868(3) 0.46051(10) 0.0234 1.0000 Uani D . . . . .
C6 C 0.64270(19) 0.5096(4) 0.43613(15) 0.0212 1.0000 Uani . . . . . .
O61 O 0.64722(15) 0.4535(3) 0.34718(10) 0.0273 1.0000 Uani . . . . . .
C62 C 0.7014(2) 0.5846(5) 0.28814(16) 0.0308 1.0000 Uani . . . . . .
C7 C 0.66484(19) 0.6909(4) 0.46755(16) 0.0242 1.0000 Uani . . . . . .
C8 C 0.65775(19) 0.7289(5) 0.55959(16) 0.0252 1.0000 Uani . . . . . .
C9 C 0.6256(2) 0.5869(4) 0.61868(15) 0.0236 1.0000 Uani . . . . . .
H1 H 0.454(3) -0.105(5) 0.645(2) 0.0440 1.0000 Uiso D . . . . .
H3 H 0.5647 0.2761 0.7112 0.0282 1.0000 Uiso R . . . . .
H5 H 0.575(3) 0.121(5) 0.502(2) 0.0357 1.0000 Uiso D . . . . .
H621 H 0.7068 0.5239 0.2295 0.0451 1.0000 Uiso R . . . . .
H622 H 0.7748 0.6135 0.3097 0.0463 1.0000 Uiso R . . . . .
H623 H 0.6589 0.7021 0.2833 0.0462 1.0000 Uiso R . . . . .
H7 H 0.6831 0.7866 0.4265 0.0289 1.0000 Uiso R . . . . .
H8 H 0.6737 0.8541 0.5803 0.0300 1.0000 Uiso R . . . . .
H9 H 0.6194 0.6131 0.6807 0.0288 1.0000 Uiso R . . . . .

loop_
_atom_site_aniso_label
_atom_site_aniso_U_11
_atom_site_aniso_U_22
_atom_site_aniso_U_33
_atom_site_aniso_U_23
_atom_site_aniso_U_13
_atom_site_aniso_U_12
O1 0.0397(11) 0.0320(17) 0.0169(8) 0.0033(7) 0.0021(7) -0.0097(8)
N2 0.0282(11) 0.0210(17) 0.0180(9) 0.0063(8) 0.0018(7) -0.0024(9)
C3 0.0289(12) 0.017(2) 0.0202(11) -0.0035(9) 0.0009(9) 0.0013(9)
C4 0.0185(11) 0.030(2) 0.0192(11) -0.0025(10) -0.0008(8) 0.0013(9)
C5 0.0214(12) 0.0162(19) 0.0211(10) -0.0032(9) -0.0011(8) 0.0009(9)
O5 0.0300(10) 0.0224(15) 0.0177(8) -0.0015(7) 0.0003(6) -0.0044(7)
C6 0.0211(12) 0.023(2) 0.0192(11) -0.0006(10) -0.0012(8) 0.0009(9)
O61 0.0354(11) 0.0282(16) 0.0185(9) 0.0012(7) 0.0010(6) -0.0035(8)
C62 0.0362(15) 0.036(2) 0.0207(11) 0.0034(11) 0.0027(9) -0.0065(12)
C7 0.0197(12) 0.025(2) 0.0281(12) 0.0026(11) 0.0012(8) -0.0014(9)
C8 0.0207(12) 0.023(2) 0.0316(12) -0.0035(11) 0.0003(9) 0.0004(9)
C9 0.0268(12) 0.023(2) 0.0212(11) -0.0040(10) -0.0003(8) 0.0016(10)

loop_
_atom_type_symbol
_atom_type_scat_dispersion_real
_atom_type_scat_dispersion_imag
_atom_type_scat_Cromer_Mann_a1
_atom_type_scat_Cromer_Mann_b1
_atom_type_scat_Cromer_Mann_a2
_atom_type_scat_Cromer_Mann_b2
_atom_type_scat_Cromer_Mann_a3
_atom_type_scat_Cromer_Mann_b3
_atom_type_scat_Cromer_Mann_a4
_atom_type_scat_Cromer_Mann_b4
_atom_type_scat_Cromer_Mann_c
_atom_type_scat_source
C 0.0033 0.0016 2.3100 20.8439 1.0200 10.2075 1.5886 0.5687 0.8650 51.6512 0.2156 'International Tables Vol C 4.2.6.8 and 6.1.1.4'
H 0.0000 0.0000 0.4930 10.5109 0.3229 26.1257 0.1402 3.1424 0.0408 57.7998 0.0030 'International Tables Vol C 4.2.6.8 and 6.1.1.4'
N 0.0010 0.0020 12.2126 0.0057 3.1322 9.8933 2.0125 28.9975 1.1663 0.5826 -11.5290 'International Tables Vol C 4.2.6.8 and 6.1.1.4'
O 0.0030 0.0040 3.0485 13.2771 2.2868 5.7011 1.5463 0.3239 0.8670 32.9089 0.2508 'International Tables Vol C 4.2.6.8 and 6.1.1.4'

loop_
_geom_angle_atom_site_label_1
_geom_angle_site_symmetry_1
_geom_angle_atom_site_label_2
_geom_angle_site_symmetry_2
_geom_angle_atom_site_label_3
_geom_angle_site_symmetry_3
_geom_angle
_geom_angle_publ_flag
N2 . O1 . H1 . 98(2) no
O1 . N2 . C3 . 114.82(19) yes
N2 . C3 . C4 . 118.9(2) yes
N2 . C3 . H3 . 119.9 no
C4 . C3 . H3 . 121.2 no
C3 . C4 . C5 . 120.5(3) yes
C3 . C4 . C9 . 120.1(2) yes
C5 . C4 . C9 . 119.3(2) yes
C4 . C5 . O5 . 122.4(2) yes
C4 . C5 . C6 . 119.9(3) yes
O5 . C5 . C6 . 117.6(2) yes
C5 . O5 . H5 . 106(2) no
C5 . C6 . O61 . 114.2(2) yes
C5 . C6 . C7 . 120.5(2) yes
O61 . C6 . C7 . 125.3(2) yes
C6 . O61 . C62 . 115.2(2) yes
O61 . C62 . H621 . 107.7 no
O61 . C62 . H622 . 110.8 no
H621 . C62 . H622 . 108.9 no
O61 . C62 . H623 . 109.8 no
H621 . C62 . H623 . 109.7 no
H622 . C62 . H623 . 110.0 no
C6 . C7 . C8 . 119.7(3) yes
C6 . C7 . H7 . 118.9 no
C8 . C7 . H7 . 121.4 no
C7 . C8 . C9 . 120.4(3) yes
C7 . C8 . H8 . 118.8 no
C9 . C8 . H8 . 120.8 no
C4 . C9 . C8 . 120.3(2) yes
C4 . C9 . H9 . 119.3 no
C8 . C9 . H9 . 120.5 no

loop_
_geom_bond_atom_site_label_1
_geom_bond_site_symmetry_1
_geom_bond_atom_site_label_2
_geom_bond_site_symmetry_2
_geom_bond_distance
_geom_bond_publ_flag
O1 . N2 . 1.387(3) yes
O1 . H1 . 0.86(3) no
N2 . C3 . 1.264(4) yes
C3 . C4 . 1.450(4) yes
C3 . H3 . 0.927 no
C4 . C5 . 1.394(3) yes
C4 . C9 . 1.386(4) yes
C5 . O5 . 1.351(3) yes
C5 . C6 . 1.387(4) yes
O5 . H5 . 0.81(3) no
C6 . O61 . 1.375(3) yes
C6 . C7 . 1.369(4) yes
O61 . C62 . 1.423(3) yes
C62 . H621 . 0.968 no
C62 . H622 . 0.967 no
C62 . H623 . 0.968 no
C7 . C8 . 1.391(3) yes
C7 . H7 . 0.927 no
C8 . C9 . 1.374(4) yes
C8 . H8 . 0.942 no
C9 . H9 . 0.939 no

loop_
_cod_related_entry_id
_cod_related_entry_database
_cod_related_entry_code
1 ChemSpider 14481913
